data_1530468
loop_
_publ_author_name
'Mullica, D.F.'
'Perkins, H.O.'
'Sappenfield, E.L.'

_publ_section_title
;
 A structural investigation of monoclinic Sm Co (C N)6 * 4(H2 O)
;
_journal_name_full 'Journal of Solid State Chemistry'
_journal_page_first 419
_journal_page_last 423
_journal_volume 74
_journal_year 1988
_chemical_formula_sum 'C6 H8 Co N6 O4 Sm'
_chemical_name_systematic 'Sm (Co (C N)6) (H2 O)4'
_space_group_IT_number 11
_symmetry_space_group_name_Hall '-P 2yb'
_symmetry_space_group_name_H-M 'P 1 21/m 1'
_cell_angle_alpha 90
_cell_angle_beta 120.08
_cell_angle_gamma 90
_cell_formula_units_Z 2
_cell_length_a 7.365
_cell_length_b 13.653
_cell_length_c 7.385
_cell_volume 642.586
_citation_journal_id_ASTM JSSCBI
_cod_data_source_file Mullica_JSSCBI_1988_1650.cif
_cod_data_source_block C6H8Co1N6O4Sm1
_cod_original_cell_volume 642.5861
_cod_original_formula_sum 'C6 H8 Co1 N6 O4 Sm1'
_cod_database_code 1530468

loop_
_symmetry_equiv_pos_as_xyz
x,y,z
-x,y+1/2,-z
-x,-y,-z
x,-y-1/2,z

loop_
_atom_site_label
_atom_site_type_symbol
_atom_site_fract_x
_atom_site_fract_y
_atom_site_fract_z
_atom_site_occupancy
_atom_site_U_iso_or_equiv
N1 N-3 0.1491 0.3616 0.7796 1 0.0
C2 C+2 0.2678 0.5597 0.1337 1 0.0
O2 O-2 0.4304 0.75 0.9504 1 0.0
N2 N-3 0.43 0.5953 0.2148 1 0.0
O1 O-2 0.3116 0.5984 0.6553 1 0.0
C1 C+2 0.0911 0.4123 0.8635 1 0.0
O3 O-2 0.4306 0.75 0.4805 1 0.0
Sm1 Sm+3 0.35054 0.25 0.67529 1 0.0
N3 N-3 0.1489 0.3615 0.3697 1 0.0
C3 C+2 0.0912 0.4125 0.2275 1 0.0
Co1 Co+3 0 0.5 0 1 0.0
